data_7016819
loop_
_publ_author_name
'Ng, Chi-On'
'Lai, Sze-Wing'
'Feng, Hua'
'Yiu, Shek-Man'
'Ko, Chi-Chiu'

_publ_section_title
;
 Luminescent rhenium(i) complexes with acetylamino- and
 trifluoroacetylamino-containing phenanthroline ligands: Anion-sensing
 study.
;
_journal_issue 39
_journal_name_full 'Dalton transactions (Cambridge, England : 2003)'
_journal_page_first 10020
_journal_page_last 10028
_journal_paper_doi 10.1039/c1dt10831j
_journal_volume 40
_journal_year 2011
_chemical_formula_moiety 'C18 H8 F3 N4 O4 Re, C3 H6 O'
_chemical_formula_sum 'C21 H14 F3 N4 O5 Re'
_chemical_formula_weight 645.56
_chemical_name_systematic
;
?
;
_space_group_crystal_system triclinic
_space_group_IT_number 2
_space_group_name_Hall '-P 1'
_space_group_name_H-M_alt 'P -1'
_symmetry_space_group_name_Hall '-P 1'
_symmetry_space_group_name_H-M 'P -1'
_atom_sites_solution_hydrogens geom
_atom_sites_solution_primary direct
_atom_sites_solution_secondary difmap
_audit_creation_date 2011-04-29
_audit_creation_method
;
Olex2 1.1
(compiled 2011.02.15 svn.r1672, GUI svn.r3494)
;
_cell_angle_alpha 91.653(3)
_cell_angle_beta 103.786(3)
_cell_angle_gamma 113.694(3)
_cell_formula_units_Z 2
_cell_length_a 9.8448(4)
_cell_length_b 11.4164(4)
_cell_length_c 11.4220(4)
_cell_measurement_reflns_used 7158
_cell_measurement_temperature 173(2)
_cell_measurement_theta_max 71.5537
_cell_measurement_theta_min 4.0215
_cell_volume 1130.40(8)
_computing_cell_refinement
;
CrysAlisPro, Oxford Diffraction Ltd.,
Version 1.171.34.44 (release 25-10-2010 CrysAlis171 .NET)
(compiled Oct 25 2010,18:11:34)
;
_computing_data_collection
;
CrysAlisPro, Oxford Diffraction Ltd.,
Version 1.171.34.44 (release 25-10-2010 CrysAlis171 .NET)
(compiled Oct 25 2010,18:11:34)
;
_computing_data_reduction
;
CrysAlisPro, Oxford Diffraction Ltd.,
Version 1.171.34.44 (release 25-10-2010 CrysAlis171 .NET)
(compiled Oct 25 2010,18:11:34)
;
_computing_molecular_graphics
;
O. V. Dolomanov, L. J. Bourhis, R. J. Gildea, J. A. K. Howard and H. Puschmann,
OLEX2: a complete structure solution, refinement and analysis program.
J. Appl. Cryst. (2009). 42, 339-341.
;
_computing_publication_material
;
O. V. Dolomanov, L. J. Bourhis, R. J. Gildea, J. A. K. Howard and H. Puschmann,
OLEX2: a complete structure solution, refinement and analysis program.
J. Appl. Cryst. (2009). 42, 339-341.
;
_computing_structure_refinement 'SHELXL-97 (Sheldrick, 1997)'
_computing_structure_solution 'SHELXS-97 (Sheldrick, 1990)'
_diffrn_ambient_temperature 173.0
_diffrn_detector_area_resol_mean 16.1270
_diffrn_measured_fraction_theta_full 0.990
_diffrn_measured_fraction_theta_max 0.990
_diffrn_measurement_details
;
1 omega -66.00 5.00 1.0000 4.0000
omega____ theta____ kappa____ phi______ frames
- 0.0000 -37.0000 150.0000 71

2 omega 18.00 46.00 1.0000 4.0000
omega____ theta____ kappa____ phi______ frames
- 0.0000 37.0000 -30.0000 28

3 omega -24.00 11.00 1.0000 4.0000
omega____ theta____ kappa____ phi______ frames
- 0.0000 37.0000 -30.0000 35

4 omega -112.00 -24.00 1.0000 12.0000
omega____ theta____ kappa____ phi______ frames
- -55.0000 125.0000 -60.0000 88

5 omega -28.00 17.00 1.0000 12.0000
omega____ theta____ kappa____ phi______ frames
- -55.0000 37.0000 -30.0000 45

6 omega -76.00 -27.00 1.0000 12.0000
omega____ theta____ kappa____ phi______ frames
- -55.0000 125.0000 60.0000 49

7 omega 81.00 107.00 1.0000 12.0000
omega____ theta____ kappa____ phi______ frames
- 55.0000 125.0000 -120.0000 26

8 omega 31.00 125.00 1.0000 12.0000
omega____ theta____ kappa____ phi______ frames
- 55.0000 77.0000 -180.0000 94

9 omega 83.00 118.00 1.0000 12.0000
omega____ theta____ kappa____ phi______ frames
- 55.0000 111.0000 111.0000 35

10 omega 92.00 126.00 1.0000 12.0000
omega____ theta____ kappa____ phi______ frames
- 55.0000 125.0000 -180.0000 34

11 omega 74.00 101.00 1.0000 12.0000
omega____ theta____ kappa____ phi______ frames
- 55.0000 125.0000 -150.0000 27

12 omega 17.00 71.00 1.0000 12.0000
omega____ theta____ kappa____ phi______ frames
- 55.0000 -37.0000 -180.0000 54

13 omega -70.00 -29.00 1.0000 24.0000
omega____ theta____ kappa____ phi______ frames
- -64.0000 25.0000 -120.0000 41

14 omega 43.00 69.00 1.0000 24.0000
omega____ theta____ kappa____ phi______ frames
- 110.0000 -25.0000 90.0000 26

15 omega 40.00 69.00 1.0000 24.0000
omega____ theta____ kappa____ phi______ frames
- 110.0000 -50.0000 150.0000 29

16 omega 121.00 164.00 1.0000 24.0000
omega____ theta____ kappa____ phi______ frames
- 110.0000 50.0000 -120.0000 43

17 omega 45.00 72.00 1.0000 24.0000
omega____ theta____ kappa____ phi______ frames
- 110.0000 -25.0000 60.0000 27

18 omega 39.00 66.00 1.0000 24.0000
omega____ theta____ kappa____ phi______ frames
- 110.0000 -25.0000 -180.0000 27

19 omega 38.00 72.00 1.0000 24.0000
omega____ theta____ kappa____ phi______ frames
- 110.0000 -25.0000 -60.0000 34

20 omega 122.00 146.00 1.0000 24.0000
omega____ theta____ kappa____ phi______ frames
- 110.0000 -88.0000 165.0000 24

21 omega 38.00 72.00 1.0000 24.0000
omega____ theta____ kappa____ phi______ frames
- 110.0000 -25.0000 150.0000 34

22 omega 48.00 79.00 1.0000 24.0000
omega____ theta____ kappa____ phi______ frames
- 110.0000 -50.0000 -90.0000 31

23 omega 37.00 62.00 1.0000 24.0000
omega____ theta____ kappa____ phi______ frames
- 110.0000 -25.0000 0.0000 25

24 omega 39.00 67.00 1.0000 24.0000
omega____ theta____ kappa____ phi______ frames
- 110.0000 -25.0000 -120.0000 28

25 omega 76.00 146.00 1.0000 24.0000
omega____ theta____ kappa____ phi______ frames
- 110.0000 -88.0000 11.0000 70

26 omega 55.00 81.00 1.0000 24.0000
omega____ theta____ kappa____ phi______ frames
- 110.0000 -50.0000 30.0000 26

27 omega 47.00 75.00 1.0000 24.0000
omega____ theta____ kappa____ phi______ frames
- 110.0000 -50.0000 -180.0000 28

28 omega 96.00 137.00 1.0000 24.0000
omega____ theta____ kappa____ phi______ frames
- 110.0000 50.0000 -180.0000 41

29 omega 91.00 116.00 1.0000 24.0000
omega____ theta____ kappa____ phi______ frames
- 110.0000 50.0000 120.0000 25

30 omega 125.00 171.00 1.0000 24.0000
omega____ theta____ kappa____ phi______ frames
- 110.0000 50.0000 120.0000 46

31 omega 51.00 83.00 1.0000 24.0000
omega____ theta____ kappa____ phi______ frames
- 110.0000 -50.0000 0.0000 32

32 omega 38.00 72.00 1.0000 24.0000
omega____ theta____ kappa____ phi______ frames
- 110.0000 -25.0000 -150.0000 34

33 omega 140.00 175.00 1.0000 24.0000
omega____ theta____ kappa____ phi______ frames
- 110.0000 50.0000 -180.0000 35

34 omega 41.00 69.00 1.0000 24.0000
omega____ theta____ kappa____ phi______ frames
- 110.0000 -88.0000 11.0000 28

35 omega 45.00 110.00 1.0000 24.0000
omega____ theta____ kappa____ phi______ frames
- 110.0000 -88.0000 165.0000 65

36 omega 40.00 146.00 1.0000 24.0000
omega____ theta____ kappa____ phi______ frames
- 110.0000 -88.0000 -87.0000 106
;
_diffrn_measurement_device_type 'Xcalibur, Sapphire3, Gemini ultra'
_diffrn_measurement_method '\w scans'
_diffrn_orient_matrix_UB_11 0.1155125000
_diffrn_orient_matrix_UB_12 -0.0548433000
_diffrn_orient_matrix_UB_13 0.0592678000
_diffrn_orient_matrix_UB_21 0.0292316000
_diffrn_orient_matrix_UB_22 -0.0197150000
_diffrn_orient_matrix_UB_23 -0.1241761000
_diffrn_orient_matrix_UB_31 0.1317482000
_diffrn_orient_matrix_UB_32 0.1369492000
_diffrn_orient_matrix_UB_33 0.0272165000
_diffrn_radiation_monochromator mirror
_diffrn_radiation_type CuK\a
_diffrn_radiation_wavelength 1.5418
_diffrn_reflns_av_R_equivalents 0.0218
_diffrn_reflns_av_unetI/netI 0.0226
_diffrn_reflns_limit_h_max 11
_diffrn_reflns_limit_h_min -10
_diffrn_reflns_limit_k_max 13
_diffrn_reflns_limit_k_min -13
_diffrn_reflns_limit_l_max 13
_diffrn_reflns_limit_l_min -13
_diffrn_reflns_number 6993
_diffrn_reflns_theta_full 66.99
_diffrn_reflns_theta_max 66.99
_diffrn_reflns_theta_min 4.02
_diffrn_source 'Enhance Ultra (Cu) X-ray Source'
_exptl_absorpt_coefficient_mu 11.112
_exptl_absorpt_correction_T_max 1.00000
_exptl_absorpt_correction_T_min 0.31800
_exptl_absorpt_correction_type multi-scan
_exptl_absorpt_process_details
;
CrysAlisPro, Oxford Diffraction Ltd.,
Version 1.171.34.44 (release 25-10-2010 CrysAlis171 .NET)
(compiled Oct 25 2010,18:11:34)
Empirical absorption correction using spherical harmonics,
implemented in SCALE3 ABSPACK scaling algorithm.
;
_exptl_crystal_colour yellow
_exptl_crystal_colour_primary yellow
_exptl_crystal_density_diffrn 1.897
_exptl_crystal_density_method 'not measured'
_exptl_crystal_description needle
_exptl_crystal_F_000 620
_exptl_crystal_size_max 0.44
_exptl_crystal_size_mid 0.12
_exptl_crystal_size_min 0.05
_refine_diff_density_max 2.056
_refine_diff_density_min -1.470
_refine_diff_density_rms 0.158
_refine_ls_extinction_method none
_refine_ls_goodness_of_fit_ref 1.175
_refine_ls_hydrogen_treatment constr
_refine_ls_matrix_type full
_refine_ls_number_parameters 336
_refine_ls_number_reflns 3984
_refine_ls_number_restraints 36
_refine_ls_restrained_S_all 1.179
_refine_ls_R_factor_all 0.0286
_refine_ls_R_factor_gt 0.0283
_refine_ls_shift/su_max 0.001
_refine_ls_shift/su_mean 0.000
_refine_ls_structure_factor_coef Fsqd
_refine_ls_weighting_details 'calc w=1/[\s^2^(Fo^2^)+(0.0560P)^2^+0.6340P] where P=(Fo^2^+2Fc^2^)/3'
_refine_ls_weighting_scheme calc
_refine_ls_wR_factor_gt 0.0789
_refine_ls_wR_factor_ref 0.0791
_reflns_number_gt 3944
_reflns_number_total 3984
_reflns_threshold_expression >2sigma(I)
_cod_data_source_file c1dt10831j.txt
_cod_data_source_block 2
_cod_original_cell_volume 1130.40(7)
_cod_database_code 7016819
_chemical_oxdiff_formula 'C11 H10 S O2'
_reflns_odcompleteness_completeness 98.91
_reflns_odcompleteness_iscentric 1
_reflns_odcompleteness_theta 68.13

loop_
_space_group_symop_id
_space_group_symop_operation_xyz
1 'x, y, z'
2 '-x, -y, -z'

loop_
_atom_site_label
_atom_site_type_symbol
_atom_site_fract_x
_atom_site_fract_y
_atom_site_fract_z
_atom_site_U_iso_or_equiv
_atom_site_adp_type
_atom_site_occupancy
_atom_site_symmetry_multiplicity
_atom_site_calc_flag
_atom_site_refinement_flags
_atom_site_disorder_assembly
_atom_site_disorder_group
Re1 Re 0.383999(15) 0.269876(13) 0.266923(12) 0.02083(9) Uani 1 1 d . . .
F1 F 1.311(2) 0.3257(15) 0.7612(19) 0.066(4) Uani 0.50 1 d PU A 2
F1A F 1.315(2) 0.3791(16) 0.7716(19) 0.074(5) Uani 0.50 1 d PU A 1
F2 F 1.259(3) 0.374(2) 0.9207(17) 0.069(6) Uani 0.50 1 d PU A 2
F2A F 1.240(2) 0.349(2) 0.9310(13) 0.054(4) Uani 0.50 1 d PU A 1
F3 F 1.212(2) 0.1815(19) 0.8595(16) 0.072(5) Uani 0.50 1 d PU A 2
F3A F 1.233(2) 0.1914(19) 0.8229(18) 0.093(6) Uani 0.50 1 d PU A 1
O1 O 0.5365(5) 0.3208(5) 0.0545(3) 0.0519(10) Uani 1 1 d . . .
O2 O 0.3487(4) 0.5240(3) 0.2348(4) 0.0445(8) Uani 1 1 d . . .
O3 O 0.0674(4) 0.1268(4) 0.0829(4) 0.0559(10) Uani 1 1 d . . .
O4 O 0.9566(3) 0.2731(3) 0.8010(3) 0.0370(7) Uani 1 1 d . . .
O5 O 0.8454(5) 0.3009(5) 0.2553(3) 0.0635(12) Uani 1 1 d . . .
N1 N 0.6035(4) 0.3484(3) 0.4089(3) 0.0206(6) Uani 1 1 d . . .
N2 N 0.4381(4) 0.1039(3) 0.3007(3) 0.0214(6) Uani 1 1 d . . .
N3 N 1.0179(4) 0.2371(3) 0.6279(3) 0.0230(7) Uani 1 1 d . . .
H3 H 1.0933 0.2394 0.5981 0.028 Uiso 1 1 calc R . .
N4 N 0.2146(5) 0.2133(4) 0.4869(4) 0.0297(8) Uani 1 1 d . . .
C1 C 0.4839(5) 0.3016(5) 0.1342(4) 0.0326(10) Uani 1 1 d . . .
C2 C 0.3613(5) 0.4284(4) 0.2484(4) 0.0281(9) Uani 1 1 d . . .
C3 C 0.1866(5) 0.1800(5) 0.1506(4) 0.0334(10) Uani 1 1 d . . .
C4 C 0.6808(4) 0.4698(4) 0.4643(3) 0.0235(7) Uani 1 1 d . . .
H4 H 0.6380 0.5301 0.4435 0.028 Uiso 1 1 calc R . .
C5 C 0.8217(4) 0.5112(4) 0.5513(4) 0.0253(8) Uani 1 1 d . . .
H5 H 0.8732 0.5985 0.5894 0.030 Uiso 1 1 calc R . .
C6 C 0.8866(4) 0.4269(4) 0.5824(3) 0.0224(7) Uani 1 1 d . . .
H6 H 0.9834 0.4550 0.6415 0.027 Uiso 1 1 calc R . .
C7 C 0.8085(4) 0.2984(3) 0.5260(3) 0.0196(7) Uani 1 1 d . . .
C8 C 0.8680(4) 0.2017(4) 0.5469(3) 0.0208(7) Uani 1 1 d . . .
C9 C 0.7877(4) 0.0790(4) 0.4878(3) 0.0238(7) Uani 1 1 d . . .
H9 H 0.8307 0.0180 0.5024 0.029 Uiso 1 1 calc R . .
C10 C 0.6395(4) 0.0408(4) 0.4042(3) 0.0221(7) Uani 1 1 d . . .
C11 C 0.5476(5) -0.0874(4) 0.3453(4) 0.0263(8) Uani 1 1 d . . .
H11 H 0.5839 -0.1527 0.3594 0.032 Uiso 1 1 calc R . .
C12 C 0.4055(5) -0.1159(4) 0.2677(4) 0.0278(8) Uani 1 1 d . . .
H12 H 0.3418 -0.2015 0.2277 0.033 Uiso 1 1 calc R . .
C13 C 0.3546(5) -0.0183(4) 0.2477(4) 0.0271(8) Uani 1 1 d . . .
H13 H 0.2556 -0.0400 0.1938 0.033 Uiso 1 1 calc R . .
C14 C 0.5793(4) 0.1324(3) 0.3809(3) 0.0188(7) Uani 1 1 d . . .
C15 C 0.6656(4) 0.2624(3) 0.4406(3) 0.0190(7) Uani 1 1 d . . .
C16 C 1.0461(4) 0.2669(4) 0.7481(4) 0.0261(8) Uani 1 1 d . A .
C17 C 1.2103(5) 0.2927(5) 0.8214(4) 0.0374(10) Uani 1 1 d . . .
C18 C 0.2742(5) 0.2318(4) 0.4107(4) 0.0245(8) Uani 1 1 d . . .
C19 C 0.9045(7) 0.3616(6) 0.0726(5) 0.0561(14) Uani 1 1 d . . .
H19A H 0.8259 0.3757 0.0114 0.084 Uiso 1 1 calc R . .
H19B H 0.9608 0.3277 0.0316 0.084 Uiso 1 1 calc R . .
H19C H 0.9766 0.4436 0.1239 0.084 Uiso 1 1 calc R . .
C20 C 0.8285(5) 0.2666(5) 0.1498(4) 0.0406(11) Uani 1 1 d . . .
C21 C 0.7250(7) 0.1279(6) 0.0908(5) 0.0551(14) Uani 1 1 d . . .
H21A H 0.6895 0.0754 0.1530 0.083 Uiso 1 1 calc R . .
H21B H 0.7829 0.0933 0.0528 0.083 Uiso 1 1 calc R . .
H21C H 0.6357 0.1258 0.0287 0.083 Uiso 1 1 calc R . .

loop_
_atom_site_aniso_label
_atom_site_aniso_U_11
_atom_site_aniso_U_22
_atom_site_aniso_U_33
_atom_site_aniso_U_23
_atom_site_aniso_U_13
_atom_site_aniso_U_12
Re1 0.01906(12) 0.02590(13) 0.02075(12) 0.00545(8) 0.00519(8) 0.01265(9)
F1 0.025(5) 0.122(12) 0.046(5) 0.015(8) 0.008(4) 0.028(8)
F1A 0.028(5) 0.107(10) 0.048(6) 0.032(8) 0.003(4) -0.008(7)
F2 0.055(8) 0.071(7) 0.064(10) -0.028(7) -0.008(6) 0.027(6)
F2A 0.032(5) 0.104(11) 0.014(4) 0.011(5) -0.005(3) 0.023(6)
F3 0.064(6) 0.062(6) 0.081(8) 0.034(6) -0.004(5) 0.030(5)
F3A 0.079(9) 0.094(11) 0.112(12) -0.019(8) -0.030(8) 0.076(9)
O1 0.049(2) 0.093(3) 0.0355(19) 0.0240(19) 0.0231(17) 0.044(2)
O2 0.048(2) 0.0399(19) 0.062(2) 0.0241(17) 0.0231(17) 0.0295(17)
O3 0.0334(19) 0.060(2) 0.059(2) -0.0078(19) -0.0120(17) 0.0187(18)
O4 0.0293(15) 0.058(2) 0.0245(14) 0.0051(13) 0.0098(12) 0.0182(14)
O5 0.052(2) 0.080(3) 0.0323(19) -0.0045(18) 0.0163(16) -0.001(2)
N1 0.0207(15) 0.0238(16) 0.0204(15) 0.0055(12) 0.0072(12) 0.0114(13)
N2 0.0224(16) 0.0223(16) 0.0195(15) -0.0006(12) 0.0076(12) 0.0085(13)
N3 0.0203(16) 0.0294(17) 0.0228(16) 0.0060(13) 0.0053(13) 0.0142(14)
N4 0.037(2) 0.0269(18) 0.039(2) 0.0126(15) 0.0194(17) 0.0219(16)
C1 0.029(2) 0.052(3) 0.027(2) 0.0103(19) 0.0079(18) 0.026(2)
C2 0.024(2) 0.033(2) 0.032(2) 0.0078(17) 0.0093(16) 0.0159(17)
C3 0.026(2) 0.041(2) 0.034(2) 0.0038(19) 0.0029(18) 0.0177(19)
C4 0.0245(18) 0.0225(19) 0.0281(18) 0.0047(15) 0.0080(15) 0.0140(16)
C5 0.0254(18) 0.0208(18) 0.0276(19) 0.0007(14) 0.0068(15) 0.0082(15)
C6 0.0205(17) 0.0258(19) 0.0215(17) 0.0049(14) 0.0065(14) 0.0098(15)
C7 0.0222(17) 0.0237(18) 0.0192(16) 0.0071(13) 0.0105(13) 0.0129(15)
C8 0.0211(17) 0.0263(18) 0.0189(17) 0.0065(14) 0.0074(14) 0.0125(15)
C9 0.0272(19) 0.0264(19) 0.0256(18) 0.0086(15) 0.0096(15) 0.0175(16)
C10 0.0246(18) 0.0232(18) 0.0219(17) 0.0051(14) 0.0091(14) 0.0117(15)
C11 0.031(2) 0.0222(19) 0.0289(19) 0.0025(15) 0.0073(16) 0.0146(17)
C12 0.0278(19) 0.0219(18) 0.0299(19) -0.0005(15) 0.0063(16) 0.0078(16)
C13 0.0230(19) 0.029(2) 0.0254(19) 0.0001(16) 0.0065(15) 0.0079(16)
C14 0.0181(16) 0.0237(18) 0.0177(15) 0.0043(13) 0.0077(13) 0.0100(14)
C15 0.0220(17) 0.0220(17) 0.0183(16) 0.0053(13) 0.0100(13) 0.0118(14)
C16 0.0228(18) 0.030(2) 0.0234(18) 0.0078(15) 0.0048(15) 0.0102(16)
C17 0.028(2) 0.056(3) 0.025(2) 0.0052(19) 0.0029(17) 0.017(2)
C18 0.027(2) 0.025(2) 0.028(2) 0.0068(16) 0.0096(17) 0.0169(17)
C19 0.063(3) 0.065(4) 0.047(3) 0.012(3) 0.033(3) 0.023(3)
C20 0.031(2) 0.062(3) 0.027(2) 0.002(2) 0.0090(17) 0.017(2)
C21 0.049(3) 0.061(3) 0.049(3) -0.003(3) 0.015(2) 0.016(3)

loop_
_atom_type_symbol
_atom_type_description
_atom_type_scat_dispersion_real
_atom_type_scat_dispersion_imag
_atom_type_scat_source
C C 0.0181 0.0091 'International Tables Vol C Tables 4.2.6.8 and 6.1.1.4'
H H 0.0000 0.0000 'International Tables Vol C Tables 4.2.6.8 and 6.1.1.4'
N N 0.0311 0.0180 'International Tables Vol C Tables 4.2.6.8 and 6.1.1.4'
O O 0.0492 0.0322 'International Tables Vol C Tables 4.2.6.8 and 6.1.1.4'
F F 0.0727 0.0534 'International Tables Vol C Tables 4.2.6.8 and 6.1.1.4'
Re Re -5.2083 5.8923 'International Tables Vol C Tables 4.2.6.8 and 6.1.1.4'

loop_
_geom_angle_atom_site_label_1
_geom_angle_atom_site_label_2
_geom_angle_atom_site_label_3
_geom_angle
N2 Re1 N1 75.39(12)
C1 Re1 N1 93.37(16)
C1 Re1 N2 90.80(16)
C1 Re1 C18 178.99(15)
C2 Re1 N1 97.91(15)
C2 Re1 N2 173.15(14)
C2 Re1 C1 88.13(19)
C2 Re1 C18 92.80(16)
C3 Re1 N1 172.50(16)
C3 Re1 N2 97.90(16)
C3 Re1 C1 90.0(2)
C3 Re1 C2 88.86(19)
C3 Re1 C18 89.58(19)
C18 Re1 N1 86.89(14)
C18 Re1 N2 88.32(13)
C4 N1 Re1 126.5(3)
C4 N1 C15 118.3(3)
C15 N1 Re1 115.2(2)
C13 N2 Re1 127.6(3)
C13 N2 C14 117.3(3)
C14 N2 Re1 115.0(2)
C8 N3 H3 119.2
C16 N3 H3 119.2
C16 N3 C8 121.6(3)
O1 C1 Re1 177.1(4)
O2 C2 Re1 178.3(4)
O3 C3 Re1 178.6(4)
N1 C4 H4 118.9
N1 C4 C5 122.2(3)
C5 C4 H4 118.9
C4 C5 H5 119.9
C6 C5 C4 120.2(4)
C6 C5 H5 119.9
C5 C6 H6 120.4
C5 C6 C7 119.1(3)
C7 C6 H6 120.4
C6 C7 C8 124.3(3)
C15 C7 C6 117.8(3)
C15 C7 C8 117.8(3)
N3 C8 C7 119.3(3)
C9 C8 N3 119.0(3)
C9 C8 C7 121.6(3)
C8 C9 H9 119.7
C8 C9 C10 120.7(3)
C10 C9 H9 119.7
C11 C10 C9 122.9(3)
C14 C10 C9 119.1(3)
C14 C10 C11 118.0(3)
C10 C11 H11 120.5
C12 C11 C10 118.9(4)
C12 C11 H11 120.5
C11 C12 H12 120.2
C11 C12 C13 119.6(4)
C13 C12 H12 120.2
N2 C13 C12 123.3(4)
N2 C13 H13 118.3
C12 C13 H13 118.3
N2 C14 C10 122.8(3)
N2 C14 C15 117.0(3)
C10 C14 C15 120.2(3)
N1 C15 C7 122.4(3)
N1 C15 C14 117.1(3)
C7 C15 C14 120.5(3)
O4 C16 N3 126.6(4)
O4 C16 C17 119.2(4)
N3 C16 C17 114.2(3)
F1 C17 F1A 26.2(10)
F1 C17 F2 110.3(14)
F1 C17 F2A 121.7(13)
F1 C17 F3 102.9(12)
F1 C17 C16 115.2(9)
F1A C17 C16 109.8(9)
F2 C17 F1A 91.3(13)
F2 C17 F3 105.0(13)
F2 C17 C16 112.9(11)
F2A C17 F1A 104.8(13)
F2A C17 F2 14.0(17)
F2A C17 F3 93.7(13)
F2A C17 C16 110.5(9)
F3 C17 F1A 126.7(12)
F3 C17 C16 109.5(10)
F3A C17 F1 82.4(12)
F3A C17 F1A 107.7(13)
F3A C17 F2 120.1(13)
F3A C17 F2A 111.4(13)
F3A C17 F3 21.9(15)
F3A C17 C16 112.4(10)
N4 C18 Re1 178.6(3)
H19A C19 H19B 109.5
H19A C19 H19C 109.5
H19B C19 H19C 109.5
C20 C19 H19A 109.5
C20 C19 H19B 109.5
C20 C19 H19C 109.5
O5 C20 C19 120.4(5)
O5 C20 C21 121.2(5)
C19 C20 C21 118.3(4)
C20 C21 H21A 109.5
C20 C21 H21B 109.5
C20 C21 H21C 109.5
H21A C21 H21B 109.5
H21A C21 H21C 109.5
H21B C21 H21C 109.5

loop_
_geom_bond_atom_site_label_1
_geom_bond_atom_site_label_2
_geom_bond_distance
Re1 N1 2.189(3)
Re1 N2 2.186(3)
Re1 C1 1.962(4)
Re1 C2 1.922(4)
Re1 C3 1.919(4)
Re1 C18 2.137(4)
F1 C17 1.280(19)
F1A C17 1.360(19)
F2 C17 1.301(19)
F2A C17 1.300(17)
F3 C17 1.358(19)
F3A C17 1.264(18)
O1 C1 1.136(6)
O2 C2 1.157(6)
O3 C3 1.145(6)
O4 C16 1.204(5)
O5 C20 1.208(6)
N1 C4 1.331(5)
N1 C15 1.366(5)
N2 C13 1.334(5)
N2 C14 1.375(5)
N3 H3 0.8800
N3 C8 1.430(5)
N3 C16 1.338(5)
N4 C18 1.140(6)
C4 H4 0.9500
C4 C5 1.387(6)
C5 H5 0.9500
C5 C6 1.367(5)
C6 H6 0.9500
C6 C7 1.400(5)
C7 C8 1.446(5)
C7 C15 1.399(5)
C8 C9 1.358(6)
C9 H9 0.9500
C9 C10 1.425(5)
C10 C11 1.415(5)
C10 C14 1.398(5)
C11 H11 0.9500
C11 C12 1.370(6)
C12 H12 0.9500
C12 C13 1.397(6)
C13 H13 0.9500
C14 C15 1.429(5)
C16 C17 1.536(6)
C19 H19A 0.9800
C19 H19B 0.9800
C19 H19C 0.9800
C19 C20 1.494(7)
C20 C21 1.521(8)
C21 H21A 0.9800
C21 H21B 0.9800
C21 H21C 0.9800
